data_1512384
loop_
_publ_author_name
'Setaka, Wataru'
'Koyama, Akiko'
'Yamaguchi, Kentaro'

_publ_section_title
;
 Cage Size Effects on the Rotation of Molecular Gyrotops with
 1,4-Naphthalenediyl Rotor in Solution.
;
_journal_issue 19
_journal_name_full 'Organic letters'
_journal_page_first 5092
_journal_page_last 5095
_journal_paper_doi 10.1021/ol402464d
_journal_volume 15
_journal_year 2013
_chemical_formula_moiety 'C64 H114 Si2'
_chemical_formula_sum 'C64 H114 Si2'
_chemical_formula_weight 939.73
_chemical_melting_point 406.8(8)
_chemical_name_common C18cageNp
_chemical_name_systematic
;
 ?
;
_space_group_IT_number 2
_symmetry_cell_setting triclinic
_symmetry_space_group_name_Hall '-P 1'
_symmetry_space_group_name_H-M 'P -1'
_atom_sites_solution_hydrogens geom
_atom_sites_solution_primary direct
_atom_sites_solution_secondary difmap
_audit_creation_method SHELXL-97
_cell_angle_alpha 66.601(2)
_cell_angle_beta 82.719(2)
_cell_angle_gamma 68.828(2)
_cell_formula_units_Z 2
_cell_length_a 14.5354(18)
_cell_length_b 14.7161(18)
_cell_length_c 16.738(2)
_cell_measurement_reflns_used 11731
_cell_measurement_temperature 120(2)
_cell_measurement_theta_max 27.24
_cell_measurement_theta_min 1.50
_cell_volume 3063.5(6)
_computing_cell_refinement 'APEX 2 Bruker'
_computing_data_collection 'APEX 2 Bruker'
_computing_data_reduction 'APEX 2 Bruker'
_computing_molecular_graphics 'Ortep-3 for Windows (Farrugia, 1997)'
_computing_publication_material 'WinGX publication routines (Farrugia, 1999)'
_computing_structure_refinement 'SHELXL-97 (Sheldrick, 1997)'
_computing_structure_solution 'SHELXS-97 (Sheldrick, 1997)'
_diffrn_ambient_temperature 120(2)
_diffrn_detector_area_resol_mean 8.333
_diffrn_measured_fraction_theta_full 0.969
_diffrn_measured_fraction_theta_max 0.855
_diffrn_measurement_device_type 'CCD area detector'
_diffrn_measurement_method 'phi and omega scans'
_diffrn_radiation_monochromator graphite
_diffrn_radiation_source 'fine-focus sealed tube'
_diffrn_radiation_type MoK\a
_diffrn_radiation_wavelength 0.71073
_diffrn_reflns_av_R_equivalents 0.0213
_diffrn_reflns_av_sigmaI/netI 0.0690
_diffrn_reflns_limit_h_max 17
_diffrn_reflns_limit_h_min -14
_diffrn_reflns_limit_k_max 17
_diffrn_reflns_limit_k_min -17
_diffrn_reflns_limit_l_max 15
_diffrn_reflns_limit_l_min -21
_diffrn_reflns_number 15302
_diffrn_reflns_theta_full 25.00
_diffrn_reflns_theta_max 27.24
_diffrn_reflns_theta_min 1.50
_exptl_absorpt_coefficient_mu 0.093
_exptl_absorpt_correction_T_max 0.9907
_exptl_absorpt_correction_T_min 0.9816
_exptl_absorpt_correction_type multi-scan
_exptl_absorpt_process_details SADABS(Bruker)
_exptl_crystal_colour colorless
_exptl_crystal_density_diffrn 1.019
_exptl_crystal_density_method 'not measured'
_exptl_crystal_description prism
_exptl_crystal_F_000 1052
_exptl_crystal_size_max 0.20
_exptl_crystal_size_mid 0.20
_exptl_crystal_size_min 0.10
_refine_diff_density_max 0.425
_refine_diff_density_min -0.321
_refine_diff_density_rms 0.051
_refine_ls_extinction_method none
_refine_ls_goodness_of_fit_ref 1.036
_refine_ls_hydrogen_treatment constr
_refine_ls_matrix_type full
_refine_ls_number_parameters 614
_refine_ls_number_reflns 11731
_refine_ls_number_restraints 5
_refine_ls_restrained_S_all 1.082
_refine_ls_R_factor_all 0.0981
_refine_ls_R_factor_gt 0.0587
_refine_ls_shift/su_max 0.001
_refine_ls_shift/su_mean 0.000
_refine_ls_structure_factor_coef Fsqd
_refine_ls_weighting_details 'calc w=1/[\s^2^(Fo^2^)+(0.0592P)^2^+1.1247P] where P=(Fo^2^+2Fc^2^)/3'
_refine_ls_weighting_scheme calc
_refine_ls_wR_factor_gt 0.1309
_refine_ls_wR_factor_ref 0.1511
_reflns_number_gt 7753
_reflns_number_total 11731
_reflns_threshold_expression >2sigma(I)
_cod_data_source_file ol402464d_si_004.cif
_cod_data_source_block NpC18cage
_cod_depositor_comments
;
The following automatic conversions were performed:

'_chemical_melting_point' value '132.9-134.5 deg. C' was changed to
'406.8(8)' - it was converted from degrees Celsius(C) to Kelvins(K),
the average value was taken and precision was estimated.

Automatic conversion script
Id: cif_fix_values 1891 2012-01-12 08:04:46Z andrius 
;
_cod_original_cell_volume 3063.4(6)
_cod_original_sg_symbol_H-M P-1
_cod_database_code 1512384

loop_
_symmetry_equiv_pos_as_xyz
'x, y, z'
'-x, -y, -z'

loop_
_atom_site_label
_atom_site_type_symbol
_atom_site_fract_x
_atom_site_fract_y
_atom_site_fract_z
_atom_site_U_iso_or_equiv
_atom_site_adp_type
_atom_site_occupancy
_atom_site_symmetry_multiplicity
_atom_site_calc_flag
_atom_site_refinement_flags
_atom_site_disorder_assembly
_atom_site_disorder_group
Si01 Si 0.10508(5) 0.06292(5) 0.72687(4) 0.01987(16) Uani 1 1 d . . .
Si02 Si 0.34604(5) 0.40162(5) 0.53645(4) 0.02010(16) Uani 1 1 d . . .
C01 C 0.16527(17) 0.16581(18) 0.66697(15) 0.0190(5) Uani 1 1 d . . .
C02 C 0.26303(18) 0.13472(19) 0.64546(15) 0.0223(5) Uani 1 1 d . . .
H02 H 0.2977 0.0619 0.6585 0.027 Uiso 1 1 calc R . .
C03 C 0.31402(18) 0.20639(19) 0.60492(16) 0.0225(5) Uani 1 1 d . . .
H03 H 0.3815 0.1800 0.5914 0.027 Uiso 1 1 calc R . .
C04 C 0.26951(17) 0.31335(19) 0.58411(15) 0.0203(5) Uani 1 1 d . . .
C05 C 0.16648(17) 0.34982(18) 0.60528(15) 0.0192(5) Uani 1 1 d . . .
C06 C 0.11408(18) 0.45773(19) 0.58804(16) 0.0233(6) Uani 1 1 d . . .
H06 H 0.1478 0.5068 0.5620 0.028 Uiso 1 1 calc R . .
C07 C 0.01684(18) 0.4940(2) 0.60749(16) 0.0256(6) Uani 1 1 d . . .
H07 H -0.0161 0.5670 0.5950 0.031 Uiso 1 1 calc R . .
C08 C -0.03402(18) 0.4226(2) 0.64611(16) 0.0254(6) Uani 1 1 d . . .
H08 H -0.1018 0.4474 0.6595 0.030 Uiso 1 1 calc R . .
C09 C 0.01384(18) 0.3176(2) 0.66450(16) 0.0241(6) Uani 1 1 d . . .
H09 H -0.0216 0.2703 0.6907 0.029 Uiso 1 1 calc R . .
C10 C 0.11520(17) 0.27703(19) 0.64555(15) 0.0196(5) Uani 1 1 d . . .
C11 C 0.20048(18) -0.06948(18) 0.74184(16) 0.0228(5) Uani 1 1 d . . .
H11A H 0.2136 -0.0757 0.6844 0.027 Uiso 1 1 calc R . .
H11B H 0.2626 -0.0731 0.7633 0.027 Uiso 1 1 calc R . .
C12 C 0.17178(19) -0.16380(19) 0.80511(17) 0.0262(6) Uani 1 1 d . . .
H12A H 0.1621 -0.1598 0.8634 0.031 Uiso 1 1 calc R . .
H12B H 0.1080 -0.1585 0.7853 0.031 Uiso 1 1 calc R . .
C13 C 0.24814(19) -0.27128(19) 0.81321(17) 0.0283(6) Uani 1 1 d . . .
H13A H 0.2222 -0.3272 0.8521 0.034 Uiso 1 1 calc R . .
H13B H 0.2570 -0.2758 0.7551 0.034 Uiso 1 1 calc R . .
C14 C 0.34816(19) -0.2917(2) 0.84857(17) 0.0293(6) Uani 1 1 d . . .
H14A H 0.3389 -0.2831 0.9051 0.035 Uiso 1 1 calc R . .
H14B H 0.3760 -0.2383 0.8078 0.035 Uiso 1 1 calc R . .
C15 C 0.4217(2) -0.4015(2) 0.86130(18) 0.0336(7) Uani 1 1 d . . .
H15A H 0.3961 -0.4545 0.9057 0.040 Uiso 1 1 calc R . .
H15B H 0.4262 -0.4122 0.8060 0.040 Uiso 1 1 calc R . .
C16 C 0.5249(2) -0.4206(2) 0.88940(19) 0.0365(7) Uani 1 1 d . . .
H16A H 0.5639 -0.4964 0.9064 0.044 Uiso 1 1 calc R . .
H16B H 0.5197 -0.4031 0.9415 0.044 Uiso 1 1 calc R . .
C17 C 0.5804(2) -0.3571(2) 0.81971(19) 0.0365(7) Uani 1 1 d . . .
H17A H 0.5821 -0.3714 0.7664 0.044 Uiso 1 1 calc R . .
H17B H 0.5433 -0.2812 0.8052 0.044 Uiso 1 1 calc R . .
C18 C 0.6854(2) -0.3806(2) 0.84572(19) 0.0392(7) Uani 1 1 d . . .
H18A H 0.7249 -0.4539 0.8525 0.047 Uiso 1 1 calc R . .
H18B H 0.6847 -0.3754 0.9030 0.047 Uiso 1 1 calc R . .
C19 C 0.7355(2) -0.3068(2) 0.7804(2) 0.0403(7) Uani 1 1 d . . .
H19A H 0.7972 -0.3174 0.8075 0.048 Uiso 1 1 calc R . .
H19B H 0.6918 -0.2332 0.7685 0.048 Uiso 1 1 calc R . .
C20 C 0.7606(2) -0.3212(2) 0.6932(2) 0.0397(7) Uani 1 1 d . . .
H20A H 0.8176 -0.3868 0.7024 0.048 Uiso 1 1 calc R . .
H20B H 0.7037 -0.3291 0.6732 0.048 Uiso 1 1 calc R . .
C21 C 0.7852(2) -0.2293(2) 0.6223(2) 0.0396(7) Uani 1 1 d . . .
H21A H 0.8321 -0.2118 0.6467 0.047 Uiso 1 1 calc R . .
H21B H 0.8187 -0.2519 0.5746 0.047 Uiso 1 1 calc R . .
C22 C 0.6954(2) -0.1302(2) 0.58439(19) 0.0342(7) Uani 1 1 d . . .
H22A H 0.6566 -0.1424 0.5475 0.041 Uiso 1 1 calc R . .
H22B H 0.6531 -0.1174 0.6328 0.041 Uiso 1 1 calc R . .
C23 C 0.7216(2) -0.0326(2) 0.53042(19) 0.0348(7) Uani 1 1 d . . .
H23A H 0.7662 -0.0466 0.4836 0.042 Uiso 1 1 calc R . .
H23B H 0.7582 -0.0190 0.5680 0.042 Uiso 1 1 calc R . .
C24 C 0.6329(2) 0.0660(2) 0.48935(18) 0.0331(6) Uani 1 1 d . . .
H24A H 0.5803 0.0700 0.5329 0.040 Uiso 1 1 calc R . .
H24B H 0.6069 0.0608 0.4401 0.040 Uiso 1 1 calc R . .
C25 C 0.6582(2) 0.1666(2) 0.45658(18) 0.0324(6) Uani 1 1 d . . .
H25A H 0.6665 0.1815 0.5074 0.039 Uiso 1 1 calc R . .
H25B H 0.7224 0.1542 0.4269 0.039 Uiso 1 1 calc R . .
C26 C 0.58209(19) 0.2634(2) 0.39423(17) 0.0320(6) Uani 1 1 d . . .
H26A H 0.5775 0.2502 0.3416 0.038 Uiso 1 1 calc R . .
H26B H 0.6062 0.3235 0.3759 0.038 Uiso 1 1 calc R . .
C27 C 0.47879(18) 0.2952(2) 0.43032(16) 0.0273(6) Uani 1 1 d . . .
H27A H 0.4539 0.2358 0.4475 0.033 Uiso 1 1 calc R . .
H27B H 0.4346 0.3555 0.3833 0.033 Uiso 1 1 calc R . .
C28 C 0.47247(17) 0.32591(19) 0.50879(15) 0.0221(5) Uani 1 1 d . . .
H28A H 0.5153 0.3686 0.4980 0.027 Uiso 1 1 calc R . .
H28B H 0.5000 0.2607 0.5604 0.027 Uiso 1 1 calc R . .
C29 C -0.00444(18) 0.08394(19) 0.66392(16) 0.0231(5) Uani 1 1 d . . .
H29A H -0.0165 0.0164 0.6835 0.028 Uiso 1 1 calc R . .
H29B H -0.0633 0.1349 0.6783 0.028 Uiso 1 1 calc R . .
C30 C 0.0065(2) 0.1244(2) 0.56510(16) 0.0289(6) Uani 1 1 d . . .
H30A H 0.0094 0.1963 0.5448 0.035 Uiso 1 1 calc R . .
H30B H 0.0703 0.0789 0.5513 0.035 Uiso 1 1 calc R . .
C31 C -0.0753(2) 0.1279(2) 0.51379(17) 0.0346(7) Uani 1 1 d . . .
H31A H -0.1395 0.1727 0.5275 0.042 Uiso 1 1 calc R . .
H31B H -0.0775 0.0559 0.5325 0.042 Uiso 1 1 calc R . .
C32 C -0.0606(2) 0.1714(2) 0.41417(18) 0.0362(7) Uani 1 1 d . . .
H32A H 0.0108 0.1477 0.4022 0.043 Uiso 1 1 calc R . .
H32B H -0.0931 0.1420 0.3868 0.043 Uiso 1 1 calc R . .
C33 C -0.1018(2) 0.2890(2) 0.37394(19) 0.0395(7) Uani 1 1 d . . .
H33A H -0.0801 0.3175 0.4098 0.047 Uiso 1 1 calc R . .
H33B H -0.1747 0.3112 0.3761 0.047 Uiso 1 1 calc R . .
C34 C -0.0726(2) 0.3385(2) 0.27994(18) 0.0368(7) Uani 1 1 d . . .
H34A H -0.0043 0.3382 0.2794 0.044 Uiso 1 1 calc R . .
H34B H -0.0738 0.2954 0.2476 0.044 Uiso 1 1 calc R . .
C35 C -0.1409(2) 0.4509(2) 0.23419(19) 0.0411(7) Uani 1 1 d . . .
H35A H -0.1431 0.4917 0.2697 0.049 Uiso 1 1 calc R . .
H35B H -0.2083 0.4496 0.2326 0.049 Uiso 1 1 calc R . .
C36 C -0.1139(2) 0.5093(2) 0.14166(19) 0.0399(7) Uani 1 1 d . . .
H36A H -0.1685 0.5768 0.1159 0.048 Uiso 1 1 calc R . .
H36B H -0.1080 0.4668 0.1066 0.048 Uiso 1 1 calc R . .
C37 C -0.0182(2) 0.5326(2) 0.13445(19) 0.0421(7) Uani 1 1 d . . .
H37A H -0.0136 0.5529 0.1832 0.050 Uiso 1 1 calc R . .
H37B H 0.0386 0.4678 0.1400 0.050 Uiso 1 1 calc R . .
C38 C -0.0119(2) 0.6198(2) 0.04924(18) 0.0397(7) Uani 1 1 d . . .
H38A H -0.0660 0.6855 0.0465 0.048 Uiso 1 1 calc R . .
H38B H -0.0233 0.6020 0.0010 0.048 Uiso 1 1 calc R . .
C39 C 0.0862(2) 0.6411(2) 0.03410(18) 0.0365(7) Uani 1 1 d . . .
H39A H 0.1391 0.5787 0.0289 0.044 Uiso 1 1 calc R . .
H39B H 0.0812 0.7013 -0.0220 0.044 Uiso 1 1 calc R . .
C40 C 0.1158(2) 0.6656(2) 0.10560(17) 0.0313(6) Uani 1 1 d . . .
H40A H 0.0575 0.7166 0.1206 0.038 Uiso 1 1 calc R . .
H40B H 0.1365 0.6001 0.1583 0.038 Uiso 1 1 calc R . .
C41 C 0.1993(2) 0.7108(2) 0.07943(17) 0.0352(7) Uani 1 1 d . . .
H41A H 0.2574 0.6592 0.0648 0.042 Uiso 1 1 calc R . .
H41B H 0.1786 0.7755 0.0261 0.042 Uiso 1 1 calc R . .
C42 C 0.2304(2) 0.7374(2) 0.14871(17) 0.0326(7) Uani 1 1 d . . .
H42A H 0.1713 0.7848 0.1665 0.039 Uiso 1 1 calc R . .
H42B H 0.2766 0.7766 0.1225 0.039 Uiso 1 1 calc R . .
C43 C 0.27970(19) 0.6420(2) 0.23004(16) 0.0285(6) Uani 1 1 d . . .
H43A H 0.2354 0.6002 0.2546 0.034 Uiso 1 1 calc R . .
H43B H 0.3415 0.5969 0.2133 0.034 Uiso 1 1 calc R . .
C44 C 0.3035(2) 0.6727(2) 0.29970(17) 0.0300(6) Uani 1 1 d . . .
H44A H 0.2414 0.7178 0.3162 0.036 Uiso 1 1 calc R . .
H44B H 0.3471 0.7152 0.2745 0.036 Uiso 1 1 calc R . .
C45 C 0.35343(19) 0.5796(2) 0.38194(17) 0.0290(6) Uani 1 1 d . . .
H45A H 0.4149 0.5337 0.3655 0.035 Uiso 1 1 calc R . .
H45B H 0.3721 0.6067 0.4207 0.035 Uiso 1 1 calc R . .
C46 C 0.28922(18) 0.51357(19) 0.43240(16) 0.0243(6) Uani 1 1 d . . .
H46A H 0.2729 0.4845 0.3941 0.029 Uiso 1 1 calc R . .
H46B H 0.2265 0.5605 0.4463 0.029 Uiso 1 1 calc R . .
C47 C 0.06595(18) 0.0654(2) 0.83708(15) 0.0235(6) Uani 1 1 d . . .
H47A H 0.0086 0.1303 0.8296 0.028 Uiso 1 1 calc R . .
H47B H 0.0435 0.0047 0.8699 0.028 Uiso 1 1 calc R . .
C48 C 0.14513(19) 0.0613(2) 0.89220(16) 0.0293(6) Uani 1 1 d . . .
H48A H 0.2035 -0.0024 0.8986 0.035 Uiso 1 1 calc R . .
H48B H 0.1659 0.1235 0.8610 0.035 Uiso 1 1 calc R . .
C49 C 0.11048(19) 0.0596(2) 0.98226(16) 0.0266(6) Uani 1 1 d . . .
H49A H 0.0496 0.1210 0.9757 0.032 Uiso 1 1 calc R . .
H49B H 0.0934 -0.0048 1.0144 0.032 Uiso 1 1 calc R . .
C50 C 0.1857(2) 0.0619(2) 1.03614(17) 0.0318(6) Uani 1 1 d . . .
H50A H 0.2082 0.1221 1.0017 0.038 Uiso 1 1 calc R . .
H50B H 0.2437 -0.0034 1.0485 0.038 Uiso 1 1 calc R . .
C51 C 0.1451(2) 0.0718(2) 1.12204(18) 0.0357(7) Uani 1 1 d . . .
H51A H 0.1173 0.0151 1.1541 0.043 Uiso 1 1 calc R . .
H51B H 0.0904 0.1400 1.1094 0.043 Uiso 1 1 calc R . .
C52 C 0.2219(2) 0.0654(2) 1.18069(18) 0.0360(7) Uani 1 1 d . . .
H52A H 0.2574 0.1142 1.1461 0.043 Uiso 1 1 calc R . .
H52B H 0.1876 0.0886 1.2279 0.043 Uiso 1 1 calc R . .
C53 C 0.2958(3) -0.0445(2) 1.2205(2) 0.0493(9) Uani 1 1 d . . .
H53A H 0.3312 -0.0661 1.1729 0.059 Uiso 1 1 calc R . .
H53B H 0.2594 -0.0934 1.2525 0.059 Uiso 1 1 calc R . .
C54 C 0.3714(3) -0.0565(3) 1.2823(2) 0.0580(10) Uani 1 1 d . . .
H54A H 0.3358 -0.0338 1.3293 0.070 Uiso 1 1 calc R . .
H54B H 0.4113 -0.1321 1.3095 0.070 Uiso 1 1 calc R . .
C55 C 0.4410(2) 0.0049(3) 1.2412(2) 0.0585(10) Uani 1 1 d . . .
H55A H 0.4012 0.0796 1.2093 0.070 Uiso 1 1 calc R . .
H55B H 0.4784 0.0020 1.2881 0.070 Uiso 1 1 calc R . .
C56 C 0.5131(3) -0.0343(3) 1.1794(2) 0.0699(12) Uani 1 1 d . . .
H56A H 0.4768 -0.0450 1.1396 0.084 Uiso 1 1 calc R . .
H56B H 0.5613 -0.1037 1.2134 0.084 Uiso 1 1 calc R . .
C57 C 0.5691(3) 0.0377(3) 1.1255(2) 0.0708(12) Uani 1 1 d D A .
H57A H 0.6221 0.0000 1.0949 0.085 Uiso 1 1 calc R . .
H57B H 0.6009 0.0532 1.1651 0.085 Uiso 1 1 calc R . .
C58 C 0.5067(3) 0.1406(4) 1.0589(2) 0.0936(17) Uani 1 1 d D . .
H58A H 0.4587 0.1779 1.0928 0.112 Uiso 0.549(5) 1 calc PR A 1
H58B H 0.5514 0.1816 1.0324 0.112 Uiso 0.549(5) 1 calc PR A 1
H58C H 0.4705 0.1234 1.0209 0.112 Uiso 0.451(5) 1 d PR A 2
H58D H 0.4556 0.1820 1.0868 0.112 Uiso 0.451(5) 1 d PR A 2
C59 C 0.4536(4) 0.1531(5) 0.9908(3) 0.0476(17) Uani 0.549(5) 1 d PD A 1
H59A H 0.4017 0.1218 1.0172 0.057 Uiso 0.549(5) 1 calc PR A 1
H59B H 0.4988 0.1077 0.9615 0.057 Uiso 0.549(5) 1 calc PR A 1
C60 C 0.4029(4) 0.2577(5) 0.9191(3) 0.0470(17) Uani 0.549(5) 1 d PD A 1
H60A H 0.3556 0.2493 0.8871 0.056 Uiso 0.549(5) 1 calc PR A 1
H60B H 0.3652 0.3099 0.9450 0.056 Uiso 0.549(5) 1 calc PR A 1
C159 C 0.5600(5) 0.1973(5) 1.0042(4) 0.045(2) Uani 0.451(5) 1 d PD A 2
H15C H 0.6089 0.1535 0.9755 0.054 Uiso 0.451(5) 1 calc PR A 2
H15D H 0.5969 0.2150 1.0385 0.054 Uiso 0.451(5) 1 calc PR A 2
C160 C 0.4998(6) 0.2951(5) 0.9371(4) 0.046(2) Uani 0.451(5) 1 d PD A 2
H16C H 0.4379 0.3238 0.9649 0.055 Uiso 0.451(5) 1 calc PR A 2
H16D H 0.5353 0.3459 0.9212 0.055 Uiso 0.451(5) 1 calc PR A 2
C61 C 0.4733(3) 0.2959(3) 0.8591(2) 0.0670(11) Uani 1 1 d D . .
H61A H 0.5194 0.2378 0.8428 0.080 Uiso 0.549(5) 1 calc PR A 1
H61B H 0.5122 0.3165 0.8890 0.080 Uiso 0.549(5) 1 calc PR A 1
H61C H 0.4253 0.2564 0.8786 0.080 Uiso 0.451(5) 1 d PR A 2
H61D H 0.5321 0.2498 0.8416 0.080 Uiso 0.451(5) 1 d PR A 2
C62 C 0.4266(2) 0.3893(3) 0.77655(18) 0.0418(8) Uani 1 1 d . A .
H62A H 0.3649 0.4363 0.7918 0.050 Uiso 1 1 calc R . .
H62B H 0.4721 0.4297 0.7522 0.050 Uiso 1 1 calc R . .
C63 C 0.4032(2) 0.3585(2) 0.70756(17) 0.0368(7) Uani 1 1 d . . .
H63A H 0.3548 0.3216 0.7314 0.044 Uiso 1 1 calc R A .
H63B H 0.4642 0.3076 0.6958 0.044 Uiso 1 1 calc R . .
C64 C 0.36204(19) 0.44868(19) 0.62120(16) 0.0254(6) Uani 1 1 d . A .
H64A H 0.4073 0.4897 0.5991 0.030 Uiso 1 1 calc R . .
H64B H 0.2974 0.4963 0.6312 0.030 Uiso 1 1 calc R . .

loop_
_atom_site_aniso_label
_atom_site_aniso_U_11
_atom_site_aniso_U_22
_atom_site_aniso_U_33
_atom_site_aniso_U_23
_atom_site_aniso_U_13
_atom_site_aniso_U_12
Si01 0.0185(4) 0.0217(4) 0.0198(4) -0.0079(3) 0.0026(3) -0.0080(3)
Si02 0.0170(3) 0.0220(4) 0.0205(4) -0.0062(3) 0.0016(3) -0.0084(3)
C01 0.0193(13) 0.0221(13) 0.0164(12) -0.0067(10) 0.0010(10) -0.0090(10)
C02 0.0233(13) 0.0205(13) 0.0212(13) -0.0074(11) 0.0010(10) -0.0059(11)
C03 0.0159(12) 0.0267(14) 0.0239(14) -0.0106(11) 0.0040(10) -0.0063(11)
C04 0.0189(13) 0.0269(14) 0.0167(12) -0.0092(11) 0.0033(10) -0.0094(11)
C05 0.0185(12) 0.0221(13) 0.0181(12) -0.0082(10) 0.0016(10) -0.0078(10)
C06 0.0223(13) 0.0242(14) 0.0241(14) -0.0083(11) 0.0033(11) -0.0106(11)
C07 0.0238(14) 0.0210(13) 0.0293(14) -0.0103(11) 0.0024(11) -0.0044(11)
C08 0.0177(13) 0.0285(14) 0.0294(15) -0.0125(12) 0.0012(11) -0.0058(11)
C09 0.0215(13) 0.0291(14) 0.0251(14) -0.0115(11) 0.0050(11) -0.0125(11)
C10 0.0178(12) 0.0240(13) 0.0187(12) -0.0095(10) -0.0001(10) -0.0073(10)
C11 0.0247(14) 0.0240(13) 0.0196(13) -0.0059(11) 0.0039(10) -0.0123(11)
C12 0.0263(14) 0.0253(14) 0.0267(14) -0.0085(12) 0.0026(11) -0.0107(11)
C13 0.0300(15) 0.0229(14) 0.0311(15) -0.0082(12) 0.0046(12) -0.0116(12)
C14 0.0303(15) 0.0272(14) 0.0262(14) -0.0096(12) 0.0040(12) -0.0069(12)
C15 0.0385(17) 0.0220(14) 0.0321(16) -0.0056(12) 0.0003(13) -0.0062(12)
C16 0.0368(17) 0.0261(15) 0.0333(16) -0.0061(13) -0.0028(13) -0.0003(13)
C17 0.0348(16) 0.0315(16) 0.0343(17) -0.0087(13) -0.0052(13) -0.0038(13)
C18 0.0361(17) 0.0356(17) 0.0380(17) -0.0137(14) -0.0064(13) -0.0013(13)
C19 0.0349(17) 0.0322(16) 0.052(2) -0.0176(15) -0.0079(14) -0.0047(13)
C20 0.0327(17) 0.0341(17) 0.053(2) -0.0210(15) 0.0032(14) -0.0078(13)
C21 0.0283(16) 0.0325(16) 0.055(2) -0.0189(15) 0.0069(14) -0.0070(13)
C22 0.0285(15) 0.0359(16) 0.0422(18) -0.0195(14) 0.0033(13) -0.0112(13)
C23 0.0258(15) 0.0371(17) 0.0407(17) -0.0166(14) 0.0028(13) -0.0083(13)
C24 0.0286(15) 0.0400(17) 0.0329(16) -0.0177(13) 0.0053(12) -0.0113(13)
C25 0.0271(15) 0.0384(17) 0.0298(15) -0.0150(13) 0.0059(12) -0.0086(13)
C26 0.0301(15) 0.0391(16) 0.0274(15) -0.0157(13) 0.0063(12) -0.0111(13)
C27 0.0243(14) 0.0315(15) 0.0236(14) -0.0101(12) -0.0005(11) -0.0068(12)
C28 0.0192(13) 0.0278(14) 0.0190(13) -0.0065(11) 0.0008(10) -0.0104(11)
C29 0.0206(13) 0.0235(13) 0.0247(14) -0.0084(11) 0.0046(10) -0.0092(11)
C30 0.0296(15) 0.0356(16) 0.0237(14) -0.0085(12) -0.0015(11) -0.0160(12)
C31 0.0373(17) 0.0387(17) 0.0295(16) -0.0055(13) -0.0046(13) -0.0213(14)
C32 0.0384(17) 0.0398(17) 0.0372(17) -0.0161(14) -0.0039(13) -0.0177(14)
C33 0.0435(18) 0.0392(18) 0.0368(17) -0.0134(14) -0.0004(14) -0.0159(14)
C34 0.0432(18) 0.0376(17) 0.0310(16) -0.0080(13) -0.0054(13) -0.0189(14)
C35 0.0424(18) 0.0422(18) 0.0381(18) -0.0149(15) -0.0004(14) -0.0138(15)
C36 0.0427(18) 0.0396(18) 0.0351(17) -0.0102(14) -0.0013(14) -0.0153(14)
C37 0.0451(19) 0.0458(19) 0.0362(17) -0.0132(15) -0.0036(14) -0.0177(15)
C38 0.0439(18) 0.0416(18) 0.0307(16) -0.0097(14) -0.0038(14) -0.0142(15)
C39 0.0405(17) 0.0364(17) 0.0245(15) -0.0074(13) -0.0006(13) -0.0086(14)
C40 0.0337(16) 0.0293(15) 0.0256(15) -0.0085(12) 0.0003(12) -0.0068(12)
C41 0.0349(16) 0.0347(16) 0.0232(15) 0.0003(13) -0.0004(12) -0.0098(13)
C42 0.0295(15) 0.0292(15) 0.0298(16) -0.0002(12) -0.0025(12) -0.0109(12)
C43 0.0259(14) 0.0258(14) 0.0253(14) -0.0024(12) -0.0004(11) -0.0072(12)
C44 0.0283(15) 0.0263(15) 0.0298(15) -0.0025(12) -0.0001(12) -0.0119(12)
C45 0.0295(15) 0.0283(15) 0.0271(15) -0.0028(12) -0.0020(12) -0.0154(12)
C46 0.0189(13) 0.0271(14) 0.0241(14) -0.0068(11) 0.0020(10) -0.0085(11)
C47 0.0203(13) 0.0248(14) 0.0241(14) -0.0088(11) 0.0040(11) -0.0081(11)
C48 0.0266(15) 0.0402(16) 0.0227(14) -0.0114(12) 0.0021(11) -0.0145(13)
C49 0.0253(14) 0.0313(15) 0.0233(14) -0.0112(12) 0.0024(11) -0.0095(12)
C50 0.0331(16) 0.0382(16) 0.0257(15) -0.0129(13) -0.0003(12) -0.0128(13)
C51 0.0370(17) 0.0422(17) 0.0289(16) -0.0157(14) -0.0001(13) -0.0117(14)
C52 0.0478(18) 0.0334(16) 0.0291(16) -0.0160(13) -0.0029(13) -0.0106(14)
C53 0.068(2) 0.0348(18) 0.0383(18) -0.0110(15) -0.0169(17) -0.0078(16)
C54 0.067(3) 0.055(2) 0.041(2) -0.0223(17) -0.0214(18) 0.0044(19)
C55 0.044(2) 0.078(3) 0.054(2) -0.045(2) -0.0165(17) 0.0067(19)
C56 0.056(2) 0.077(3) 0.056(2) -0.037(2) -0.015(2) 0.017(2)
C57 0.043(2) 0.093(3) 0.051(2) -0.033(2) -0.0107(18) 0.017(2)
C58 0.067(3) 0.129(4) 0.034(2) -0.021(3) -0.011(2) 0.017(3)
C59 0.046(4) 0.071(4) 0.037(3) -0.026(3) 0.010(3) -0.030(3)
C60 0.038(3) 0.066(4) 0.026(3) -0.008(3) -0.004(2) -0.015(3)
C159 0.058(5) 0.047(4) 0.029(4) -0.008(3) -0.006(3) -0.022(4)
C160 0.056(5) 0.044(4) 0.041(4) -0.021(3) -0.005(3) -0.015(4)
C61 0.038(2) 0.108(3) 0.0346(19) -0.023(2) -0.0033(16) -0.006(2)
C62 0.0347(17) 0.062(2) 0.0325(17) -0.0245(16) 0.0017(13) -0.0136(15)
C63 0.0459(18) 0.0367(17) 0.0261(15) -0.0099(13) -0.0037(13) -0.0130(14)
C64 0.0246(14) 0.0248(14) 0.0280(14) -0.0102(12) 0.0029(11) -0.0104(11)

loop_
_atom_type_symbol
_atom_type_description
_atom_type_scat_dispersion_real
_atom_type_scat_dispersion_imag
_atom_type_scat_source
C C 0.0033 0.0016 'International Tables Vol C Tables 4.2.6.8 and 6.1.1.4'
H H 0.0000 0.0000 'International Tables Vol C Tables 4.2.6.8 and 6.1.1.4'
Si Si 0.0817 0.0704 'International Tables Vol C Tables 4.2.6.8 and 6.1.1.4'

loop_
_geom_angle_atom_site_label_1
_geom_angle_atom_site_label_2
_geom_angle_atom_site_label_3
_geom_angle
C47 Si01 C11 108.17(11)
C47 Si01 C29 109.84(11)
C11 Si01 C29 109.61(11)
C47 Si01 C01 110.14(11)
C11 Si01 C01 107.44(11)
C29 Si01 C01 111.55(11)
C64 Si02 C46 112.33(11)
C64 Si02 C28 107.66(11)
C46 Si02 C28 106.59(11)
C64 Si02 C04 108.15(11)
C46 Si02 C04 111.56(11)
C28 Si02 C04 110.50(11)
C02 C01 C10 116.8(2)
C02 C01 Si01 119.66(18)
C10 C01 Si01 123.45(17)
C01 C02 C03 122.8(2)
C01 C02 H02 118.6
C03 C02 H02 118.6
C04 C03 C02 122.5(2)
C04 C03 H03 118.8
C02 C03 H03 118.8
C03 C04 C05 116.7(2)
C03 C04 Si02 119.20(18)
C05 C04 Si02 123.97(18)
C06 C05 C10 118.1(2)
C06 C05 C04 121.4(2)
C10 C05 C04 120.5(2)
C07 C06 C05 122.4(2)
C07 C06 H06 118.8
C05 C06 H06 118.8
C06 C07 C08 119.5(2)
C06 C07 H07 120.2
C08 C07 H07 120.2
C09 C08 C07 120.0(2)
C09 C08 H08 120.0
C07 C08 H08 120.0
C08 C09 C10 122.0(2)
C08 C09 H09 119.0
C10 C09 H09 119.0
C09 C10 C05 117.9(2)
C09 C10 C01 121.4(2)
C05 C10 C01 120.7(2)
C12 C11 Si01 114.66(17)
C12 C11 H11A 108.6
Si01 C11 H11A 108.6
C12 C11 H11B 108.6
Si01 C11 H11B 108.6
H11A C11 H11B 107.6
C13 C12 C11 114.0(2)
C13 C12 H12A 108.7
C11 C12 H12A 108.7
C13 C12 H12B 108.7
C11 C12 H12B 108.7
H12A C12 H12B 107.6
C14 C13 C12 113.7(2)
C14 C13 H13A 108.8
C12 C13 H13A 108.8
C14 C13 H13B 108.8
C12 C13 H13B 108.8
H13A C13 H13B 107.7
C13 C14 C15 113.2(2)
C13 C14 H14A 108.9
C15 C14 H14A 108.9
C13 C14 H14B 108.9
C15 C14 H14B 108.9
H14A C14 H14B 107.8
C16 C15 C14 114.2(2)
C16 C15 H15A 108.7
C14 C15 H15A 108.7
C16 C15 H15B 108.7
C14 C15 H15B 108.7
H15A C15 H15B 107.6
C15 C16 C17 114.3(2)
C15 C16 H16A 108.7
C17 C16 H16A 108.7
C15 C16 H16B 108.7
C17 C16 H16B 108.7
H16A C16 H16B 107.6
C18 C17 C16 114.4(2)
C18 C17 H17A 108.7
C16 C17 H17A 108.7
C18 C17 H17B 108.7
C16 C17 H17B 108.7
H17A C17 H17B 107.6
C17 C18 C19 113.8(2)
C17 C18 H18A 108.8
C19 C18 H18A 108.8
C17 C18 H18B 108.8
C19 C18 H18B 108.8
H18A C18 H18B 107.7
C18 C19 C20 115.1(2)
C18 C19 H19A 108.5
C20 C19 H19A 108.5
C18 C19 H19B 108.5
C20 C19 H19B 108.5
H19A C19 H19B 107.5
C21 C20 C19 113.2(2)
C21 C20 H20A 108.9
C19 C20 H20A 108.9
C21 C20 H20B 108.9
C19 C20 H20B 108.9
H20A C20 H20B 107.8
C22 C21 C20 113.9(2)
C22 C21 H21A 108.8
C20 C21 H21A 108.8
C22 C21 H21B 108.8
C20 C21 H21B 108.8
H21A C21 H21B 107.7
C23 C22 C21 113.6(2)
C23 C22 H22A 108.8
C21 C22 H22A 108.8
C23 C22 H22B 108.8
C21 C22 H22B 108.8
H22A C22 H22B 107.7
C22 C23 C24 114.2(2)
C22 C23 H23A 108.7
C24 C23 H23A 108.7
C22 C23 H23B 108.7
C24 C23 H23B 108.7
H23A C23 H23B 107.6
C23 C24 C25 112.5(2)
C23 C24 H24A 109.1
C25 C24 H24A 109.1
C23 C24 H24B 109.1
C25 C24 H24B 109.1
H24A C24 H24B 107.8
C26 C25 C24 114.8(2)
C26 C25 H25A 108.6
C24 C25 H25A 108.6
C26 C25 H25B 108.6
C24 C25 H25B 108.6
H25A C25 H25B 107.5
C25 C26 C27 115.5(2)
C25 C26 H26A 108.4
C27 C26 H26A 108.4
C25 C26 H26B 108.4
C27 C26 H26B 108.4
H26A C26 H26B 107.5
C26 C27 C28 114.7(2)
C26 C27 H27A 108.6
C28 C27 H27A 108.6
C26 C27 H27B 108.6
C28 C27 H27B 108.6
H27A C27 H27B 107.6
C27 C28 Si02 116.69(17)
C27 C28 H28A 108.1
Si02 C28 H28A 108.1
C27 C28 H28B 108.1
Si02 C28 H28B 108.1
H28A C28 H28B 107.3
C30 C29 Si01 114.84(17)
C30 C29 H29A 108.6
Si01 C29 H29A 108.6
C30 C29 H29B 108.6
Si01 C29 H29B 108.6
H29A C29 H29B 107.5
C31 C30 C29 115.5(2)
C31 C30 H30A 108.4
C29 C30 H30A 108.4
C31 C30 H30B 108.4
C29 C30 H30B 108.4
H30A C30 H30B 107.5
C30 C31 C32 112.8(2)
C30 C31 H31A 109.0
C32 C31 H31A 109.0
C30 C31 H31B 109.0
C32 C31 H31B 109.0
H31A C31 H31B 107.8
C33 C32 C31 112.6(2)
C33 C32 H32A 109.1
C31 C32 H32A 109.1
C33 C32 H32B 109.1
C31 C32 H32B 109.1
H32A C32 H32B 107.8
C32 C33 C34 115.5(3)
C32 C33 H33A 108.4
C34 C33 H33A 108.4
C32 C33 H33B 108.4
C34 C33 H33B 108.4
H33A C33 H33B 107.5
C35 C34 C33 112.4(3)
C35 C34 H34A 109.1
C33 C34 H34A 109.1
C35 C34 H34B 109.1
C33 C34 H34B 109.1
H34A C34 H34B 107.9
C34 C35 C36 116.2(3)
C34 C35 H35A 108.2
C36 C35 H35A 108.2
C34 C35 H35B 108.2
C36 C35 H35B 108.2
H35A C35 H35B 107.4
C35 C36 C37 114.8(2)
C35 C36 H36A 108.6
C37 C36 H36A 108.6
C35 C36 H36B 108.6
C37 C36 H36B 108.6
H36A C36 H36B 107.5
C38 C37 C36 112.5(2)
C38 C37 H37A 109.1
C36 C37 H37A 109.1
C38 C37 H37B 109.1
C36 C37 H37B 109.1
H37A C37 H37B 107.8
C37 C38 C39 115.4(2)
C37 C38 H38A 108.4
C39 C38 H38A 108.4
C37 C38 H38B 108.4
C39 C38 H38B 108.4
H38A C38 H38B 107.5
C40 C39 C38 114.5(2)
C40 C39 H39A 108.6
C38 C39 H39A 108.6
C40 C39 H39B 108.6
C38 C39 H39B 108.6
H39A C39 H39B 107.6
C41 C40 C39 113.1(2)
C41 C40 H40A 109.0
C39 C40 H40A 109.0
C41 C40 H40B 109.0
C39 C40 H40B 109.0
H40A C40 H40B 107.8
C42 C41 C40 114.7(2)
C42 C41 H41A 108.6
C40 C41 H41A 108.6
C42 C41 H41B 108.6
C40 C41 H41B 108.6
H41A C41 H41B 107.6
C41 C42 C43 114.6(2)
C41 C42 H42A 108.6
C43 C42 H42A 108.6
C41 C42 H42B 108.6
C43 C42 H42B 108.6
H42A C42 H42B 107.6
C44 C43 C42 112.8(2)
C44 C43 H43A 109.0
C42 C43 H43A 109.0
C44 C43 H43B 109.0
C42 C43 H43B 109.0
H43A C43 H43B 107.8
C43 C44 C45 114.5(2)
C43 C44 H44A 108.6
C45 C44 H44A 108.6
C43 C44 H44B 108.6
C45 C44 H44B 108.6
H44A C44 H44B 107.6
C46 C45 C44 113.9(2)
C46 C45 H45A 108.8
C44 C45 H45A 108.8
C46 C45 H45B 108.8
C44 C45 H45B 108.8
H45A C45 H45B 107.7
C45 C46 Si02 115.25(17)
C45 C46 H46A 108.5
Si02 C46 H46A 108.5
C45 C46 H46B 108.5
Si02 C46 H46B 108.5
H46A C46 H46B 107.5
C48 C47 Si01 115.68(17)
C48 C47 H47A 108.4
Si01 C47 H47A 108.4
C48 C47 H47B 108.4
Si01 C47 H47B 108.4
H47A C47 H47B 107.4
C49 C48 C47 113.4(2)
C49 C48 H48A 108.9
C47 C48 H48A 108.9
C49 C48 H48B 108.9
C47 C48 H48B 108.9
H48A C48 H48B 107.7
C50 C49 C48 114.4(2)
C50 C49 H49A 108.7
C48 C49 H49A 108.7
C50 C49 H49B 108.7
C48 C49 H49B 108.7
H49A C49 H49B 107.6
C49 C50 C51 113.1(2)
C49 C50 H50A 109.0
C51 C50 H50A 109.0
C49 C50 H50B 109.0
C51 C50 H50B 109.0
H50A C50 H50B 107.8
C50 C51 C52 114.0(2)
C50 C51 H51A 108.8
C52 C51 H51A 108.8
C50 C51 H51B 108.8
C52 C51 H51B 108.8
H51A C51 H51B 107.6
C53 C52 C51 112.6(2)
C53 C52 H52A 109.1
C51 C52 H52A 109.1
C53 C52 H52B 109.1
C51 C52 H52B 109.1
H52A C52 H52B 107.8
C52 C53 C54 114.9(3)
C52 C53 H53A 108.5
C54 C53 H53A 108.5
C52 C53 H53B 108.5
C54 C53 H53B 108.5
H53A C53 H53B 107.5
C55 C54 C53 115.4(3)
C55 C54 H54A 108.4
C53 C54 H54A 108.4
C55 C54 H54B 108.4
C53 C54 H54B 108.4
H54A C54 H54B 107.5
C56 C55 C54 114.5(3)
C56 C55 H55A 108.6
C54 C55 H55A 108.6
C56 C55 H55B 108.6
C54 C55 H55B 108.6
H55A C55 H55B 107.6
C55 C56 C57 114.9(3)
C55 C56 H56A 108.6
C57 C56 H56A 108.6
C55 C56 H56B 108.6
C57 C56 H56B 108.6
H56A C56 H56B 107.5
C56 C57 C58 114.6(3)
C56 C57 H57A 108.6
C58 C57 H57A 108.6
C56 C57 H57B 108.6
C58 C57 H57B 108.6
H57A C57 H57B 107.6
C159 C58 C59 91.5(4)
C159 C58 C57 113.4(5)
C59 C58 C57 126.7(5)
C159 C58 H58A 113.6
C59 C58 H58A 105.6
C57 C58 H58A 105.6
C59 C58 H58B 105.6
C57 C58 H58B 105.6
H58A C58 H58B 106.1
C159 C58 H58C 106.2
C57 C58 H58C 107.8
H58A C58 H58C 110.1
H58B C58 H58C 120.6
C159 C58 H58D 111.5
C59 C58 H58D 100.5
C57 C58 H58D 111.2
H58B C58 H58D 105.4
H58C C58 H58D 106.2
C58 C59 C60 124.7(5)
C60 C59 H58C 163.7
C58 C59 H59A 106.1
C60 C59 H59A 106.1
H58C C59 H59A 77.5
C58 C59 H59B 106.1
C60 C59 H59B 106.1
H58C C59 H59B 87.6
H59A C59 H59B 106.3
C61 C60 C59 111.3(4)
C61 C60 H60A 109.4
C59 C60 H60A 109.4
C61 C60 H60B 109.4
C59 C60 H60B 109.4
H60A C60 H60B 108.0
C59 C60 H61C 108.2
H60A C60 H61C 73.3
H60B C60 H61C 139.2
C58 C159 C160 113.4(6)
C58 C159 H15C 108.9
C160 C159 H15C 108.9
C58 C159 H15D 108.9
C160 C159 H15D 108.9
H15C C159 H15D 107.7
C61 C160 C159 121.2(6)
C61 C160 H16C 107.0
C159 C160 H16C 107.0
C61 C160 H16D 107.0
C159 C160 H16D 107.0
H16C C160 H16D 106.8
C160 C61 C62 129.1(4)
C60 C61 C62 113.9(3)
C160 C61 H61A 113.5
C60 C61 H61A 108.8
C62 C61 H61A 108.8
C60 C61 H61B 108.8
C62 C61 H61B 108.8
H61A C61 H61B 107.7
C160 C61 H61C 103.0
C62 C61 H61C 104.8
H61A C61 H61C 89.0
H61B C61 H61C 134.6
C160 C61 H61D 105.5
C60 C61 H61D 123.2
C62 C61 H61D 106.8
H61B C61 H61D 92.9
H61C C61 H61D 105.7
C63 C62 C61 113.6(3)
C63 C62 H62A 108.8
C61 C62 H62A 108.8
C63 C62 H62B 108.8
C61 C62 H62B 108.8
H62A C62 H62B 107.7
C62 C63 C64 115.9(2)
C62 C63 H63A 108.3
C64 C63 H63A 108.3
C62 C63 H63B 108.3
C64 C63 H63B 108.3
H63A C63 H63B 107.4
C63 C64 Si02 112.75(18)
C63 C64 H64A 109.0
Si02 C64 H64A 109.0
C63 C64 H64B 109.0
Si02 C64 H64B 109.0
H64A C64 H64B 107.8

loop_
_geom_bond_atom_site_label_1
_geom_bond_atom_site_label_2
_geom_bond_distance
Si01 C47 1.871(2)
Si01 C11 1.879(2)
Si01 C29 1.884(2)
Si01 C01 1.895(2)
Si02 C64 1.878(3)
Si02 C46 1.879(2)
Si02 C28 1.884(2)
Si02 C04 1.886(2)
C01 C02 1.375(3)
C01 C10 1.441(3)
C02 C03 1.411(3)
C02 H02 0.9500
C03 C04 1.380(3)
C03 H03 0.9500
C04 C05 1.446(3)
C05 C06 1.415(3)
C05 C10 1.426(3)
C06 C07 1.366(3)
C06 H06 0.9500
C07 C08 1.402(3)
C07 H07 0.9500
C08 C09 1.367(3)
C08 H08 0.9500
C09 C10 1.423(3)
C09 H09 0.9500
C11 C12 1.537(3)
C11 H11A 0.9900
C11 H11B 0.9900
C12 C13 1.534(3)
C12 H12A 0.9900
C12 H12B 0.9900
C13 C14 1.522(4)
C13 H13A 0.9900
C13 H13B 0.9900
C14 C15 1.528(4)
C14 H14A 0.9900
C14 H14B 0.9900
C15 C16 1.522(4)
C15 H15A 0.9900
C15 H15B 0.9900
C16 C17 1.525(4)
C16 H16A 0.9900
C16 H16B 0.9900
C17 C18 1.518(4)
C17 H17A 0.9900
C17 H17B 0.9900
C18 C19 1.527(4)
C18 H18A 0.9900
C18 H18B 0.9900
C19 C20 1.536(4)
C19 H19A 0.9900
C19 H19B 0.9900
C20 C21 1.528(4)
C20 H20A 0.9900
C20 H20B 0.9900
C21 C22 1.527(4)
C21 H21A 0.9900
C21 H21B 0.9900
C22 C23 1.517(4)
C22 H22A 0.9900
C22 H22B 0.9900
C23 C24 1.524(4)
C23 H23A 0.9900
C23 H23B 0.9900
C24 C25 1.525(4)
C24 H24A 0.9900
C24 H24B 0.9900
C25 C26 1.522(4)
C25 H25A 0.9900
C25 H25B 0.9900
C26 C27 1.525(4)
C26 H26A 0.9900
C26 H26B 0.9900
C27 C28 1.533(3)
C27 H27A 0.9900
C27 H27B 0.9900
C28 H28A 0.9900
C28 H28B 0.9900
C29 C30 1.528(3)
C29 H29A 0.9900
C29 H29B 0.9900
C30 C31 1.527(3)
C30 H30A 0.9900
C30 H30B 0.9900
C31 C32 1.548(4)
C31 H31A 0.9900
C31 H31B 0.9900
C32 C33 1.496(4)
C32 H32A 0.9900
C32 H32B 0.9900
C33 C34 1.526(4)
C33 H33A 0.9900
C33 H33B 0.9900
C34 C35 1.519(4)
C34 H34A 0.9900
C34 H34B 0.9900
C35 C36 1.525(4)
C35 H35A 0.9900
C35 H35B 0.9900
C36 C37 1.529(4)
C36 H36A 0.9900
C36 H36B 0.9900
C37 C38 1.512(4)
C37 H37A 0.9900
C37 H37B 0.9900
C38 C39 1.537(4)
C38 H38A 0.9900
C38 H38B 0.9900
C39 C40 1.527(4)
C39 H39A 0.9900
C39 H39B 0.9900
C40 C41 1.526(4)
C40 H40A 0.9900
C40 H40B 0.9900
C41 C42 1.525(4)
C41 H41A 0.9900
C41 H41B 0.9900
C42 C43 1.530(3)
C42 H42A 0.9900
C42 H42B 0.9900
C43 C44 1.521(4)
C43 H43A 0.9900
C43 H43B 0.9900
C44 C45 1.528(3)
C44 H44A 0.9900
C44 H44B 0.9900
C45 C46 1.527(3)
C45 H45A 0.9900
C45 H45B 0.9900
C46 H46A 0.9900
C46 H46B 0.9900
C47 C48 1.535(3)
C47 H47A 0.9900
C47 H47B 0.9900
C48 C49 1.521(3)
C48 H48A 0.9900
C48 H48B 0.9900
C49 C50 1.520(4)
C49 H49A 0.9900
C49 H49B 0.9900
C50 C51 1.525(4)
C50 H50A 0.9900
C50 H50B 0.9900
C51 C52 1.532(4)
C51 H51A 0.9900
C51 H51B 0.9900
C52 C53 1.511(4)
C52 H52A 0.9900
C52 H52B 0.9900
C53 C54 1.521(4)
C53 H53A 0.9900
C53 H53B 0.9900
C54 C55 1.516(5)
C54 H54A 0.9900
C54 H54B 0.9900
C55 C56 1.504(5)
C55 H55A 0.9900
C55 H55B 0.9900
C56 C57 1.507(6)
C56 H56A 0.9900
C56 H56B 0.9900
C57 C58 1.510(5)
C57 H57A 0.9900
C57 H57B 0.9900
C58 C159 1.347(6)
C58 C59 1.372(6)
C58 H58A 0.9900
C58 H58B 0.9900
C58 H58C 1.0281
C58 H58D 0.9754
C59 C60 1.513(8)
C59 H58C 0.5326
C59 H59A 0.9900
C59 H59B 0.9900
C60 C61 1.441(6)
C60 H60A 0.9900
C60 H60B 0.9900
C60 H61C 0.7176
C159 C160 1.468(9)
C159 H15C 0.9900
C159 H15D 0.9900
C160 C61 1.403(6)
C160 H16C 0.9900
C160 H16D 0.9900
C61 C62 1.522(4)
C61 H61A 0.9900
C61 H61B 0.9900
C61 H61C 1.0074
C61 H61D 0.9759
C62 C63 1.511(4)
C62 H62A 0.9900
C62 H62B 0.9900
C63 C64 1.527(4)
C63 H63A 0.9900
C63 H63B 0.9900
C64 H64A 0.9900
C64 H64B 0.9900
